data_7127000
loop_
_publ_author_name
'Bhunia, Supriya'
'Dolai, Anirban'
'Samanta, Subhas'

_publ_section_title
;
 Robust bi-directional photoswitching of thiomethyl substituted
 arylazopyrazoles under visible light.
;
_journal_issue 70
_journal_name_full 'Chemical communications (Cambridge, England)'
_journal_page_first 10247
_journal_page_last 10250
_journal_paper_doi 10.1039/d0cc04098c
_journal_volume 56
_journal_year 2020
_chemical_formula_moiety 'C14 H18 N4 S2'
_chemical_formula_sum 'C14 H18 N4 S2'
_chemical_formula_weight 306.44
_chemical_properties_physical Light-sensitive
_space_group_crystal_system orthorhombic
_space_group_IT_number 19
_space_group_name_Hall 'P 2ac 2ab'
_space_group_name_H-M_alt 'P 21 21 21'
_atom_sites_solution_hydrogens geom
_audit_creation_method SHELXL-2018/3
_audit_update_record
;
2020-07-09 deposited with the CCDC.	2020-07-17 downloaded from the CCDC.
;
_cell_angle_alpha 90
_cell_angle_beta 90
_cell_angle_gamma 90
_cell_formula_units_Z 4
_cell_length_a 6.8868(8)
_cell_length_b 14.8106(17)
_cell_length_c 15.0914(17)
_cell_measurement_reflns_used 24711
_cell_measurement_temperature 298(2)
_cell_measurement_theta_max 30.203
_cell_measurement_theta_min 3.030
_cell_volume 1539.3(3)
_computing_cell_refinement 'Bruker SAINT'
_computing_data_collection 'Bruker APEX2'
_computing_data_reduction 'Bruker SAINT'
_computing_structure_refinement 'SHELXL-2018/3 (Sheldrick, 2018)'
_computing_structure_solution 'SHELXT 2014/4 (Sheldrick, 2014)'
_diffrn_ambient_temperature 298(2)
_diffrn_measured_fraction_theta_full 0.998
_diffrn_measured_fraction_theta_max 0.966
_diffrn_measurement_device_type 'Bruker-AXS SMART APEXII diffractometer'
_diffrn_measurement_method '\f and \w scans'
_diffrn_radiation_type MoK\a
_diffrn_radiation_wavelength 0.71073
_diffrn_reflns_av_R_equivalents 0.0272
_diffrn_reflns_av_unetI/netI 0.0160
_diffrn_reflns_Laue_measured_fraction_full 0.998
_diffrn_reflns_Laue_measured_fraction_max 0.966
_diffrn_reflns_limit_h_max 9
_diffrn_reflns_limit_h_min -9
_diffrn_reflns_limit_k_max 20
_diffrn_reflns_limit_k_min -20
_diffrn_reflns_limit_l_max 21
_diffrn_reflns_limit_l_min -20
_diffrn_reflns_number 24711
_diffrn_reflns_point_group_measured_fraction_full 0.999
_diffrn_reflns_point_group_measured_fraction_max 0.952
_diffrn_reflns_theta_full 25.242
_diffrn_reflns_theta_max 30.203
_diffrn_reflns_theta_min 3.030
_exptl_absorpt_coefficient_mu 0.342
_exptl_absorpt_correction_T_max 0.957
_exptl_absorpt_correction_T_min 0.881
_exptl_absorpt_correction_type empirical
_exptl_absorpt_process_details sadabs
_exptl_crystal_colour red
_exptl_crystal_density_diffrn 1.322
_exptl_crystal_description block
_exptl_crystal_F_000 648
_exptl_crystal_recrystallization_method 'Re-crystallisation from solvent: Methanol-Diethyl ether'
_exptl_crystal_size_max 0.42
_exptl_crystal_size_mid 0.31
_exptl_crystal_size_min 0.13
_refine_diff_density_max 0.187
_refine_diff_density_min -0.215
_refine_diff_density_rms 0.059
_refine_ls_abs_structure_details
;
 Flack x determined using 1668 quotients [(I+)-(I-)]/[(I+)+(I-)]
 (Parsons, Flack and Wagner, Acta Cryst. B69 (2013) 249-259).
;
_refine_ls_abs_structure_Flack 0.018(13)
_refine_ls_extinction_method none
_refine_ls_goodness_of_fit_ref 1.001
_refine_ls_hydrogen_treatment constr
_refine_ls_matrix_type full
_refine_ls_number_parameters 186
_refine_ls_number_reflns 4357
_refine_ls_number_restraints 0
_refine_ls_restrained_S_all 1.001
_refine_ls_R_factor_all 0.0371
_refine_ls_R_factor_gt 0.0339
_refine_ls_shift/su_max 0.001
_refine_ls_shift/su_mean 0.000
_refine_ls_structure_factor_coef Fsqd
_refine_ls_weighting_details 'w=1/[\s^2^(Fo^2^)+(0.1000P)^2^] where P=(Fo^2^+2Fc^2^)/3'
_refine_ls_weighting_scheme calc
_refine_ls_wR_factor_gt 0.1090
_refine_ls_wR_factor_ref 0.1148
_reflns_Friedel_coverage 0.728
_reflns_Friedel_fraction_full 1.000
_reflns_Friedel_fraction_max 0.934
_reflns_number_gt 4065
_reflns_number_total 4357
_reflns_threshold_expression 'I > 2\s(I)'
_cod_data_source_file d0cc04098c2.cif
_cod_data_source_block 4
_cod_depositor_comments 'Adding full bibliography for 7127000--7127001.cif.'
_cod_database_code 7127000
_shelx_shelxl_version_number 2018/3
_shelx_space_group_comment
;
The symmetry employed for this shelxl refinement is uniquely defined
by the following loop, which should always be used as a source of
symmetry information in preference to the above space-group names.
They are only intended as comments.
;

loop_
_space_group_symop_operation_xyz
'x, y, z'
'-x+1/2, -y, z+1/2'
'-x, y+1/2, -z+1/2'
'x+1/2, -y+1/2, -z'

loop_
_atom_site_label
_atom_site_type_symbol
_atom_site_fract_x
_atom_site_fract_y
_atom_site_fract_z
_atom_site_U_iso_or_equiv
_atom_site_adp_type
_atom_site_occupancy
_atom_site_site_symmetry_order
_atom_site_calc_flag
_atom_site_refinement_flags_posn
_atom_site_refinement_flags_adp
_atom_site_refinement_flags_occupancy
_atom_site_disorder_assembly
_atom_site_disorder_group
S1 S 0.51762(7) 0.34554(3) 0.24961(3) 0.04553(15) Uani 1 1 d . . . . .
S2 S 0.81256(9) 0.45212(3) 0.56932(4) 0.05035(16) Uani 1 1 d . . . . .
N1 N 0.5465(2) 0.45438(10) 0.43210(10) 0.0394(3) Uani 1 1 d . . . . .
N2 N 0.4019(2) 0.45795(11) 0.38168(11) 0.0406(3) Uani 1 1 d . . . . .
N3 N 0.0077(2) 0.60782(12) 0.38435(14) 0.0475(4) Uani 1 1 d . . . . .
N4 N 0.0950(3) 0.64057(12) 0.45888(13) 0.0489(4) Uani 1 1 d . . . . .
C2 C 0.6865(3) 0.33089(11) 0.33614(12) 0.0387(3) Uani 1 1 d . . . . .
C1 C 0.6816(3) 0.38593(11) 0.41327(12) 0.0366(3) Uani 1 1 d . . . . .
C10 C 0.1056(3) 0.53905(13) 0.34752(14) 0.0416(4) Uani 1 1 d . . . . .
C3 C 0.8351(3) 0.26680(14) 0.32947(15) 0.0491(5) Uani 1 1 d . . . . .
H3 H 0.841429 0.229873 0.279711 0.059 Uiso 1 1 calc R U . . .
C9 C 0.2682(3) 0.52648(12) 0.40004(12) 0.0378(3) Uani 1 1 d . . . . .
C6 C 0.8271(3) 0.37707(13) 0.47885(13) 0.0414(4) Uani 1 1 d . . . . .
C11 C 0.2569(3) 0.59224(13) 0.46934(13) 0.0424(4) Uani 1 1 d . . . . .
C5 C 0.9713(4) 0.31231(16) 0.46988(17) 0.0545(5) Uani 1 1 d . . . . .
H5 H 1.066120 0.305788 0.513285 0.065 Uiso 1 1 calc R U . . .
C13 C 0.0440(3) 0.49142(18) 0.26584(16) 0.0560(5) Uani 1 1 d . . . . .
H13A H -0.078125 0.461968 0.276071 0.084 Uiso 1 1 calc R U . . .
H13B H 0.139978 0.447240 0.250074 0.084 Uiso 1 1 calc R U . . .
H13C H 0.030259 0.534211 0.218470 0.084 Uiso 1 1 calc R U . . .
C4 C 0.9724(4) 0.25741(16) 0.39543(17) 0.0598(6) Uani 1 1 d . . . . .
H4 H 1.067805 0.213312 0.389843 0.072 Uiso 1 1 calc R U . . .
C7 C 0.6270(4) 0.2822(2) 0.16086(15) 0.0623(6) Uani 1 1 d . . . . .
H7A H 0.757140 0.303314 0.151277 0.093 Uiso 1 1 calc R U . . .
H7B H 0.552418 0.290257 0.107703 0.093 Uiso 1 1 calc R U . . .
H7C H 0.629799 0.219357 0.176276 0.093 Uiso 1 1 calc R U . . .
C14 C -0.1790(3) 0.64452(18) 0.3562(2) 0.0671(7) Uani 1 1 d . . . . .
H14A H -0.168489 0.666686 0.296619 0.101 Uiso 1 1 calc R U . . .
H14B H -0.215639 0.693073 0.394890 0.101 Uiso 1 1 calc R U . . .
H14C H -0.275825 0.597933 0.358577 0.101 Uiso 1 1 calc R U . . .
C12 C 0.3888(5) 0.61086(18) 0.54346(16) 0.0615(6) Uani 1 1 d . . . . .
H12A H 0.502014 0.641647 0.521873 0.092 Uiso 1 1 calc R U . . .
H12B H 0.426815 0.555017 0.570709 0.092 Uiso 1 1 calc R U . . .
H12C H 0.323984 0.648104 0.586296 0.092 Uiso 1 1 calc R U . . .
C8 C 1.0147(5) 0.4191(2) 0.6361(2) 0.0739(8) Uani 1 1 d . . . . .
H8A H 0.996686 0.358129 0.656030 0.111 Uiso 1 1 calc R U . . .
H8B H 1.024119 0.458520 0.686481 0.111 Uiso 1 1 calc R U . . .
H8C H 1.131736 0.423019 0.601834 0.111 Uiso 1 1 calc R U . . .

loop_
_atom_site_aniso_label
_atom_site_aniso_U_11
_atom_site_aniso_U_22
_atom_site_aniso_U_33
_atom_site_aniso_U_23
_atom_site_aniso_U_13
_atom_site_aniso_U_12
S1 0.0491(2) 0.0467(3) 0.0407(2) -0.00436(18) 0.00000(18) 0.00917(18)
S2 0.0598(3) 0.0419(3) 0.0494(3) -0.00630(19) -0.0055(2) 0.0021(2)
N1 0.0453(7) 0.0331(7) 0.0398(8) 0.0022(6) 0.0040(6) 0.0044(6)
N2 0.0447(7) 0.0372(7) 0.0400(7) -0.0021(6) 0.0048(6) 0.0053(6)
N3 0.0428(8) 0.0429(8) 0.0567(10) 0.0063(7) 0.0099(7) 0.0070(6)
N4 0.0554(9) 0.0390(9) 0.0523(9) -0.0001(7) 0.0122(7) 0.0085(7)
C2 0.0437(8) 0.0330(8) 0.0395(8) 0.0029(6) 0.0040(7) 0.0046(6)
C1 0.0406(7) 0.0306(7) 0.0385(8) 0.0028(6) 0.0044(7) 0.0023(6)
C10 0.0421(8) 0.0368(9) 0.0459(9) 0.0038(7) 0.0079(7) 0.0013(7)
C3 0.0551(10) 0.0431(10) 0.0491(10) -0.0045(8) 0.0029(8) 0.0155(9)
C9 0.0431(8) 0.0336(8) 0.0365(8) 0.0022(6) 0.0061(6) 0.0037(6)
C6 0.0466(9) 0.0358(8) 0.0417(8) 0.0018(7) 0.0009(7) 0.0011(7)
C11 0.0548(10) 0.0350(8) 0.0374(8) 0.0030(7) 0.0101(7) 0.0053(7)
C5 0.0557(11) 0.0541(12) 0.0538(12) -0.0012(9) -0.0059(10) 0.0133(10)
C13 0.0508(10) 0.0618(13) 0.0553(13) -0.0058(10) -0.0010(9) -0.0022(9)
C4 0.0619(12) 0.0581(13) 0.0593(14) -0.0043(10) -0.0039(10) 0.0281(11)
C7 0.0670(13) 0.0796(16) 0.0403(10) -0.0107(11) 0.0019(10) 0.0196(13)
C14 0.0447(10) 0.0581(14) 0.098(2) 0.0073(13) 0.0069(11) 0.0127(10)
C12 0.0822(17) 0.0575(14) 0.0450(11) -0.0094(9) -0.0011(11) 0.0118(12)
C8 0.0757(17) 0.0740(17) 0.0721(18) -0.0200(13) -0.0292(14) 0.0120(14)

loop_
_atom_type_symbol
_atom_type_description
_atom_type_scat_dispersion_real
_atom_type_scat_dispersion_imag
_atom_type_scat_source
C C 0.0033 0.0016 'International Tables Vol C Tables 4.2.6.8 and 6.1.1.4'
H H 0.0000 0.0000 'International Tables Vol C Tables 4.2.6.8 and 6.1.1.4'
N N 0.0061 0.0033 'International Tables Vol C Tables 4.2.6.8 and 6.1.1.4'
S S 0.1246 0.1234 'International Tables Vol C Tables 4.2.6.8 and 6.1.1.4'

loop_
_geom_angle_atom_site_label_1
_geom_angle_atom_site_label_2
_geom_angle_atom_site_label_3
_geom_angle
_geom_angle_site_symmetry_1
_geom_angle_site_symmetry_3
_geom_angle_publ_flag
C2 S1 C7 102.18(10) . . ?
C6 S2 C8 102.73(12) . . ?
N2 N1 C1 115.69(15) . . ?
N1 N2 C9 115.67(16) . . ?
C10 N3 N4 112.93(17) . . ?
C10 N3 C14 127.2(2) . . ?
N4 N3 C14 119.73(19) . . ?
C11 N4 N3 105.97(16) . . ?
C3 C2 C1 117.72(18) . . ?
C3 C2 S1 120.86(15) . . ?
C1 C2 S1 121.37(13) . . ?
N1 C1 C6 113.25(16) . . ?
N1 C1 C2 126.51(16) . . ?
C6 C1 C2 120.19(16) . . ?
N3 C10 C9 105.75(18) . . ?
N3 C10 C13 124.17(19) . . ?
C9 C10 C13 130.07(18) . . ?
C4 C3 C2 121.17(19) . . ?
C4 C3 H3 119.4 . . ?
C2 C3 H3 119.4 . . ?
C10 C9 N2 121.11(17) . . ?
C10 C9 C11 106.44(16) . . ?
N2 C9 C11 132.42(17) . . ?
C5 C6 C1 120.20(18) . . ?
C5 C6 S2 123.52(16) . . ?
C1 C6 S2 116.28(13) . . ?
N4 C11 C9 108.90(18) . . ?
N4 C11 C12 120.45(18) . . ?
C9 C11 C12 130.65(18) . . ?
C4 C5 C6 119.2(2) . . ?
C4 C5 H5 120.4 . . ?
C6 C5 H5 120.4 . . ?
C10 C13 H13A 109.5 . . ?
C10 C13 H13B 109.5 . . ?
H13A C13 H13B 109.5 . . ?
C10 C13 H13C 109.5 . . ?
H13A C13 H13C 109.5 . . ?
H13B C13 H13C 109.5 . . ?
C3 C4 C5 121.42(19) . . ?
C3 C4 H4 119.3 . . ?
C5 C4 H4 119.3 . . ?
S1 C7 H7A 109.5 . . ?
S1 C7 H7B 109.5 . . ?
H7A C7 H7B 109.5 . . ?
S1 C7 H7C 109.5 . . ?
H7A C7 H7C 109.5 . . ?
H7B C7 H7C 109.5 . . ?
N3 C14 H14A 109.5 . . ?
N3 C14 H14B 109.5 . . ?
H14A C14 H14B 109.5 . . ?
N3 C14 H14C 109.5 . . ?
H14A C14 H14C 109.5 . . ?
H14B C14 H14C 109.5 . . ?
C11 C12 H12A 109.5 . . ?
C11 C12 H12B 109.5 . . ?
H12A C12 H12B 109.5 . . ?
C11 C12 H12C 109.5 . . ?
H12A C12 H12C 109.5 . . ?
H12B C12 H12C 109.5 . . ?
S2 C8 H8A 109.5 . . ?
S2 C8 H8B 109.5 . . ?
H8A C8 H8B 109.5 . . ?
S2 C8 H8C 109.5 . . ?
H8A C8 H8C 109.5 . . ?
H8B C8 H8C 109.5 . . ?

loop_
_geom_bond_atom_site_label_1
_geom_bond_atom_site_label_2
_geom_bond_distance
_geom_bond_site_symmetry_2
_geom_bond_publ_flag
S1 C2 1.762(2) . ?
S1 C7 1.800(2) . ?
S2 C6 1.763(2) . ?
S2 C8 1.787(3) . ?
N1 N2 1.254(2) . ?
N1 C1 1.405(2) . ?
N2 C9 1.398(2) . ?
N3 C10 1.342(2) . ?
N3 N4 1.365(3) . ?
N3 C14 1.459(3) . ?
N4 C11 1.334(3) . ?
C2 C3 1.399(3) . ?
C2 C1 1.421(2) . ?
C1 C6 1.414(3) . ?
C10 C9 1.384(3) . ?
C10 C13 1.482(3) . ?
C3 C4 1.380(3) . ?
C3 H3 0.9300 . ?
C9 C11 1.431(3) . ?
C6 C5 1.387(3) . ?
C11 C12 1.467(3) . ?
C5 C4 1.387(3) . ?
C5 H5 0.9300 . ?
C13 H13A 0.9600 . ?
C13 H13B 0.9600 . ?
C13 H13C 0.9600 . ?
C4 H4 0.9300 . ?
C7 H7A 0.9600 . ?
C7 H7B 0.9600 . ?
C7 H7C 0.9600 . ?
C14 H14A 0.9600 . ?
C14 H14B 0.9600 . ?
C14 H14C 0.9600 . ?
C12 H12A 0.9600 . ?
C12 H12B 0.9600 . ?
C12 H12C 0.9600 . ?
C8 H8A 0.9600 . ?
C8 H8B 0.9600 . ?
C8 H8C 0.9600 . ?
